data_7027512
loop_
_publ_author_name
'Batten, Stuart R.'
'Jensen, Paul'
'Kepert, Cameron J.'
'Kurmoo, Mohamedally'
'Moubaraki, Boujemaa'
'Murray, Keith S.'
'Price, David J.'

_publ_contact_author
;
    Prof. K.S. Murray
    Department of Chemistry
    Monash University
    Clayton, Vic. 3168
    AUSTRALIA
;
_publ_section_title
;
 Syntheses, structures and magnetism of \a-Mn(dca)2,
 [Mn(dca)2(H2O)2]&#x00B7;H2O, [Mn(dca)2(C2H5OH)2]&#x00B7;(CH3)2CO,
 [Fe(dca)2(CH3OH)2] and [Mn(dca)2(L)2], where L&#x2005;=&#x2005;pyridine,
 CH3OH or DMF and dca&#x2212;&#x2005;=&#x2005;dicyanamide,
 N(CN)2&#x2212;&#x200A;&#x2020;
;
_journal_issue 17
_journal_name_full 'Journal of the Chemical Society, Dalton Transactions'
_journal_page_first 2987
_journal_paper_doi 10.1039/a903487k
_journal_year 1999
_chemical_formula_sum 'C6 H8 Fe N6 O2'
_chemical_formula_weight 252.03
_chemical_name_systematic
;
 iron bis(dicyanamide) dimethanolate
;
_space_group_IT_number 12
_symmetry_space_group_name_Hall '-C 2y'
_symmetry_space_group_name_H-M 'C 1 2/m 1'
_atom_sites_solution_hydrogens geom
_atom_sites_solution_primary direct
_atom_sites_solution_secondary difmap
_audit_creation_method SHELXL-97
_cell_angle_alpha 90.00
_cell_angle_beta 120.1190(10)
_cell_angle_gamma 90.00
_cell_formula_units_Z 2
_cell_length_a 12.2247(7)
_cell_length_b 7.3921(5)
_cell_length_c 6.4610(4)
_cell_measurement_temperature 123(2)
_cell_volume 505.03(5)
_computing_structure_refinement 'SHELXL-97 (Sheldrick, 1997)'
_computing_structure_solution 'SHELXS-97 (Sheldrick, 1990)'
_diffrn_ambient_temperature 123(2)
_diffrn_measured_fraction_theta_full 0.498
_diffrn_measured_fraction_theta_max 0.492
_diffrn_measurement_device_type 'Nonius KappaCCD'
_diffrn_measurement_method 'phi scans'
_diffrn_radiation_monochromator graphite
_diffrn_radiation_source 'fine-focus sealed tube'
_diffrn_radiation_type MoK\a
_diffrn_radiation_wavelength 0.71073
_diffrn_reflns_av_R_equivalents 0.057
_diffrn_reflns_av_sigmaI/netI 0.0457
_diffrn_reflns_limit_h_max 16
_diffrn_reflns_limit_h_min 0
_diffrn_reflns_limit_k_max 9
_diffrn_reflns_limit_k_min 0
_diffrn_reflns_limit_l_max 7
_diffrn_reflns_limit_l_min -8
_diffrn_reflns_number 3366
_diffrn_reflns_theta_full 27.50
_diffrn_reflns_theta_max 28.26
_diffrn_reflns_theta_min 3.65
_exptl_absorpt_coefficient_mu 1.484
_exptl_absorpt_correction_type none
_exptl_crystal_colour colourless
_exptl_crystal_density_diffrn 1.657
_exptl_crystal_density_method 'not measured'
_exptl_crystal_description prismatic
_exptl_crystal_F_000 256
_exptl_crystal_size_max 0.15
_exptl_crystal_size_mid 0.05
_exptl_crystal_size_min 0.05
_refine_diff_density_max 0.358
_refine_diff_density_min -0.377
_refine_diff_density_rms 0.095
_refine_ls_extinction_method none
_refine_ls_goodness_of_fit_ref 1.089
_refine_ls_hydrogen_treatment mixed
_refine_ls_matrix_type full
_refine_ls_number_parameters 51
_refine_ls_number_reflns 664
_refine_ls_number_restraints 0
_refine_ls_restrained_S_all 1.089
_refine_ls_R_factor_all 0.0555
_refine_ls_R_factor_gt 0.0424
_refine_ls_shift/su_max 0.000
_refine_ls_shift/su_mean 0.000
_refine_ls_structure_factor_coef Fsqd
_refine_ls_weighting_details 'w=1/[\s^2^(Fo^2^)+(0.0396P)^2^+1.0619P] where P=(Fo^2^+2Fc^2^)/3'
_refine_ls_weighting_scheme calc
_refine_ls_wR_factor_gt 0.0874
_refine_ls_wR_factor_ref 0.0926
_reflns_number_gt 584
_reflns_number_total 664
_reflns_threshold_expression >2sigma(I)
_cod_data_source_file 903487ksup1.cif
_cod_data_source_block fedca2meoh2
_cod_depositor_comments
;
The following automatic conversions were performed:

'_refine_ls_weighting_scheme' value 'calc
w=1/[\s^2^(Fo^2^)+(0.0396P)^2^+1.0619P] where P=(Fo^2^+2Fc^2^)/3' was
changed to 'calc'. New tag '_refine_ls_weighting_details' was
created. The value of the new tag was set to
'w=1/[\s^2^(Fo^2^)+(0.0396P)^2^+1.0619P] where P=(Fo^2^+2Fc^2^)/3'.

Automatic conversion script
Id: cif_fix_values 3143 2015-03-26 13:38:13Z robertas 
;
_cod_original_sg_symbol_H-M C2/m
_cod_database_code 7027512

loop_
_symmetry_equiv_pos_as_xyz
'x, y, z'
'-x, y, -z'
'x+1/2, y+1/2, z'
'-x+1/2, y+1/2, -z'
'-x, -y, -z'
'x, -y, z'
'-x+1/2, -y+1/2, -z'
'x+1/2, -y+1/2, z'

loop_
_atom_site_label
_atom_site_type_symbol
_atom_site_fract_x
_atom_site_fract_y
_atom_site_fract_z
_atom_site_U_iso_or_equiv
_atom_site_adp_type
_atom_site_occupancy
_atom_site_calc_flag
_atom_site_refinement_flags
Fe1 Fe 0.0000 0.0000 0.0000 0.0197(3) Uani 1 d S
O1 O -0.1820(3) 0.0000 -0.0475(5) 0.0295(6) Uani 1 d S
N1 N 0.0545(2) 0.2098(3) 0.2642(4) 0.0251(5) Uani 1 d .
N2 N 0.1269(3) 0.5000 0.4787(5) 0.0229(7) Uani 1 d S
C1 C 0.0855(2) 0.3480(3) 0.3573(4) 0.0204(5) Uani 1 d .
C2 C -0.2244(4) 0.0000 0.1218(8) 0.0314(9) Uani 1 d S
H2A H -0.153(5) 0.0000 0.287(10) 0.053(15) Uiso 1 d S
H2B H -0.276(3) -0.094(5) 0.101(6) 0.040(9) Uiso 1 d .
H1 H -0.241(5) 0.0000 -0.177(9) 0.038(14) Uiso 1 d S

loop_
_atom_site_aniso_label
_atom_site_aniso_U_11
_atom_site_aniso_U_22
_atom_site_aniso_U_33
_atom_site_aniso_U_23
_atom_site_aniso_U_13
_atom_site_aniso_U_12
Fe1 0.0217(4) 0.0153(4) 0.0187(4) 0.000 0.0076(3) 0.000
O1 0.0211(14) 0.0475(18) 0.0157(13) 0.000 0.0060(12) 0.000
N1 0.0320(12) 0.0202(12) 0.0198(11) -0.0001(9) 0.0105(10) 0.0010(9)
N2 0.0257(16) 0.0181(15) 0.0165(14) 0.000 0.0043(13) 0.000
C1 0.0203(12) 0.0232(14) 0.0158(11) 0.0040(10) 0.0077(10) 0.0030(10)
C2 0.030(2) 0.037(2) 0.030(2) 0.000 0.0173(19) 0.000

loop_
_atom_type_symbol
_atom_type_description
_atom_type_scat_dispersion_real
_atom_type_scat_dispersion_imag
_atom_type_scat_source
Fe Fe 0.3463 0.8444 'International Tables Vol C Tables 4.2.6.8 and 6.1.1.4'
O O 0.0106 0.0060 'International Tables Vol C Tables 4.2.6.8 and 6.1.1.4'
N N 0.0061 0.0033 'International Tables Vol C Tables 4.2.6.8 and 6.1.1.4'
C C 0.0033 0.0016 'International Tables Vol C Tables 4.2.6.8 and 6.1.1.4'
H H 0.0000 0.0000 'International Tables Vol C Tables 4.2.6.8 and 6.1.1.4'

loop_
_geom_angle_atom_site_label_1
_geom_angle_atom_site_label_2
_geom_angle_atom_site_label_3
_geom_angle
_geom_angle_site_symmetry_1
_geom_angle_site_symmetry_3
O1 Fe1 O1 180.0 . 5
O1 Fe1 N1 89.96(8) . 6
O1 Fe1 N1 90.04(8) 5 6
O1 Fe1 N1 89.96(8) . .
O1 Fe1 N1 90.04(8) 5 .
N1 Fe1 N1 92.35(11) 6 .
O1 Fe1 N1 90.04(8) . 5
O1 Fe1 N1 89.96(8) 5 5
N1 Fe1 N1 87.65(11) 6 5
N1 Fe1 N1 180.0 . 5
O1 Fe1 N1 90.04(8) . 2
O1 Fe1 N1 89.96(8) 5 2
N1 Fe1 N1 180.0 6 2
N1 Fe1 N1 87.65(11) . 2
N1 Fe1 N1 92.35(11) 5 2
C2 O1 Fe1 131.2(3) . .
C1 N1 Fe1 161.1(2) . .
C1 N2 C1 117.0(3) . 6_565
N1 C1 N2 175.7(3) . .

loop_
_geom_bond_atom_site_label_1
_geom_bond_atom_site_label_2
_geom_bond_distance
_geom_bond_site_symmetry_2
Fe1 O1 2.088(3) .
Fe1 O1 2.088(3) 5
Fe1 N1 2.150(2) 6
Fe1 N1 2.150(2) .
Fe1 N1 2.150(2) 5
Fe1 N1 2.150(2) 2
O1 C2 1.426(5) .
N1 C1 1.149(3) .
N2 C1 1.317(3) .
N2 C1 1.317(3) 6_565
